data_4035945
loop_
_publ_author_name
'Reutskaya, Elena'
'Osipyan, Angelina'
'Sapegin, Alexander'
'Novikov, Alexander S.'
'Krasavin, Mikhail'

_publ_section_title
;
 Rethinking Hydrolytic Imidazoline Ring Expansion: A Common Approach to
 the Preparation of Medium-Sized Rings via Side-Chain Insertion into
 [1.4]Oxa- and [1.4]Thiazepinone Scaffolds.
;
_journal_issue 4
_journal_name_full 'The Journal of organic chemistry'
_journal_page_first 1693
_journal_page_last 1705
_journal_paper_doi 10.1021/acs.joc.8b02805
_journal_volume 84
_journal_year 2019
_chemical_absolute_configuration unk
_chemical_formula_moiety 'C17 H15 N3 O2'
_chemical_formula_sum 'C17 H15 N3 O2'
_chemical_formula_weight 293.32
_space_group_crystal_system orthorhombic
_space_group_IT_number 19
_space_group_name_Hall 'P 2ac 2ab'
_space_group_name_H-M_alt 'P 21 21 21'
_atom_sites_solution_hydrogens geom
_atom_sites_solution_primary dual
_audit_creation_date 2018-05-28
_audit_creation_method
;
Olex2 1.2
(compiled 2018.05.18 svn.r3508 for OlexSys, GUI svn.r5497)
;
_audit_update_record
;
2018-05-29 deposited with the CCDC.
2018-10-28 downloaded from the CCDC.
;
_cell_angle_alpha 90
_cell_angle_beta 90
_cell_angle_gamma 90
_cell_formula_units_Z 4
_cell_length_a 9.1912(3)
_cell_length_b 11.3929(5)
_cell_length_c 13.7464(6)
_cell_measurement_reflns_used 5920
_cell_measurement_temperature 100(10)
_cell_measurement_theta_max 71.7690
_cell_measurement_theta_min 4.9790
_cell_volume 1439.45(10)
_computing_cell_refinement 'CrysAlisPro 1.171.39.35a (Rigaku OD, 2017)'
_computing_data_collection 'CrysAlisPro 1.171.39.35a (Rigaku OD, 2017)'
_computing_data_reduction 'CrysAlisPro 1.171.39.35a (Rigaku OD, 2017)'
_computing_molecular_graphics 'Olex2 (Dolomanov et al., 2009)'
_computing_publication_material 'Olex2 (Dolomanov et al., 2009)'
_computing_structure_refinement 'ShelXL (Sheldrick, 2015)'
_computing_structure_solution 'ShelXT (Sheldrick, 2015)'
_diffrn_ambient_temperature 100(10)
_diffrn_detector 'CCD plate'
_diffrn_detector_type HyPix3000
_diffrn_measured_fraction_theta_full 0.999
_diffrn_measured_fraction_theta_max 0.994
_diffrn_measurement_details
;
List of Runs (angles in degrees, time in seconds):

  # Type    Start    End  Width  t~exp~   \w     \q     \k     \f   Frames
#--------------------------------------------------------------------------
  1  \w    -93.00 -65.00   0.50    0.20    --  -41.22 164.00 -82.00   56
  2  \w    -47.00 -21.00   0.50    0.20    --  -41.22 109.00  40.00   52
  3  \w    -24.00  28.00   0.50    0.20    --  -41.22  20.00 -67.00  104
  4  \w    -61.00 -35.00   0.50    0.20    --  -41.22 164.00 -82.00   52
  5  \w    -94.00 -56.00   0.50    0.20    --  -41.22 -20.00 125.00   76
  6  \w     53.00  78.00   0.50    0.20    --   41.22 164.00 -82.00   50
  7  \w     21.00  46.00   0.50    0.20    --   41.22-109.00 -55.00   50
  8  \w     50.00  76.00   0.50    0.20    --   41.22  20.00 -67.00   52
  9  \w     91.00 128.00   0.50    0.25    --  101.00 109.00  40.00   74
 10  \w    112.00 137.00   0.50    0.25    --  101.00  20.00 -67.00   50
 11  \w     33.00 108.00   0.50    0.25    --  101.00 -20.00 125.00  150
 12  \w    101.00 127.00   0.50    0.25    --  101.00 116.00 129.00   52
 13  \w     78.00 103.00   0.50    0.25    --  101.00 164.00 -82.00   50
 14  \w     75.00 113.00   0.50    0.25    --  101.00-116.00  40.00   76
 15  \w     82.00 113.00   0.50    0.25    --  101.00-109.00 -55.00   62
 16  \w    -11.00  17.00   0.50    0.20    --  -41.22 104.00 -90.00   56
 17  \w    -76.00 -19.00   0.50    0.20    --  -41.22 104.00 -90.00  114
 18  \w     37.00  63.00   0.50    0.20    --   41.22  32.00  30.00   52
 19  \w    -12.00  53.00   0.50    0.20    --   41.22 -43.00  90.00  130
 20  \w     -1.00  24.00   0.50    0.20    --   41.22 -20.00 125.00   50
 21  \w     51.00 114.00   0.50    0.25    --  101.00-111.00-180.00  126
 22  \w     54.00 114.00   0.50    0.25    --  101.00 -42.00 -30.00  120
 23  \w     84.00 110.00   0.50    0.25    --  101.00-111.00 -90.00   52
 24  \w     36.00  74.00   0.50    0.25    --  101.00-111.00 -90.00   76
 25  \w    108.00 152.00   0.50    0.25    --  101.00  33.00 -30.00   88
 26  \w     37.00  89.00   0.50    0.25    --  101.00 -33.00-120.00  104
 27  \w     88.00 113.00   0.50    0.20    --   41.22-164.00-107.00   50
 28  \w     12.00  39.00   0.50    0.20    --   41.22 -32.00 150.00   54
 29  \w     41.00  97.00   0.50    0.25    --  101.00-111.00 120.00  112
 30  \w     33.00  59.00   0.50    0.25    --  101.00 -17.00 -90.00   52
 31  \w     69.00 106.00   0.50    0.25    --  101.00 -17.00 -90.00   74
 32  \w     82.00 108.00   0.50    0.25    --  101.00  93.00-150.00   52
 33  \w    114.00 140.00   0.50    0.25    --  101.00  93.00-150.00   52
 34  \w     84.00 110.00   0.50    0.25    --  101.00  59.00-150.00   52
 35  \w     49.00  75.00   0.50    0.25    --  101.00 -77.00 120.00   52
 36  \w     86.00 124.00   0.50    0.25    --  101.00 -77.00 120.00   76
 37  \w    132.00 157.00   0.50    0.25    --  101.00  33.00 -90.00   50
 38  \w     47.00  83.00   0.50    0.25    --  101.00 -77.00  90.00   72
;
_diffrn_measurement_device 'four-circle diffractometer'
_diffrn_measurement_device_type 'SuperNova, Single source at offset/far, HyPix3000'
_diffrn_measurement_method '\w scans'
_diffrn_orient_matrix_type 'CrysAlisPro convention (1999,Acta A55,543-557)'
_diffrn_orient_matrix_UB_11 0.0396042000
_diffrn_orient_matrix_UB_12 -0.1309567000
_diffrn_orient_matrix_UB_13 -0.0094406000
_diffrn_orient_matrix_UB_21 0.0213955000
_diffrn_orient_matrix_UB_22 0.0157946000
_diffrn_orient_matrix_UB_23 -0.1103059000
_diffrn_orient_matrix_UB_31 0.1614965000
_diffrn_orient_matrix_UB_32 0.0299865000
_diffrn_orient_matrix_UB_33 0.0169671000
_diffrn_radiation_monochromator mirror
_diffrn_radiation_probe x-ray
_diffrn_radiation_type CuK\a
_diffrn_radiation_wavelength 1.54184
_diffrn_reflns_av_R_equivalents 0.0474
_diffrn_reflns_av_unetI/netI 0.0444
_diffrn_reflns_Laue_measured_fraction_full 0.999
_diffrn_reflns_Laue_measured_fraction_max 0.994
_diffrn_reflns_limit_h_max 11
_diffrn_reflns_limit_h_min -6
_diffrn_reflns_limit_k_max 14
_diffrn_reflns_limit_k_min -14
_diffrn_reflns_limit_l_max 16
_diffrn_reflns_limit_l_min -16
_diffrn_reflns_number 7780
_diffrn_reflns_point_group_measured_fraction_full 0.997
_diffrn_reflns_point_group_measured_fraction_max 0.990
_diffrn_reflns_theta_full 67.684
_diffrn_reflns_theta_max 71.958
_diffrn_reflns_theta_min 5.042
_diffrn_source 'micro-focus sealed X-ray tube'
_diffrn_source_type 'SuperNova (Cu) X-ray Source'
_exptl_absorpt_coefficient_mu 0.741
_exptl_absorpt_correction_T_max 1.00000
_exptl_absorpt_correction_T_min 0.47666
_exptl_absorpt_correction_type multi-scan
_exptl_absorpt_process_details
;
CrysAlisPro 1.171.39.35a (Rigaku Oxford Diffraction, 2017)
Empirical absorption correction using spherical harmonics,
 implemented in SCALE3 ABSPACK scaling algorithm.
;
_exptl_crystal_colour 'clear light white'
_exptl_crystal_colour_lustre clear
_exptl_crystal_colour_modifier light
_exptl_crystal_colour_primary white
_exptl_crystal_density_diffrn 1.353
_exptl_crystal_description prism
_exptl_crystal_F_000 616
_exptl_crystal_size_max 0.7
_exptl_crystal_size_mid 0.6
_exptl_crystal_size_min 0.4
_refine_diff_density_max 0.458
_refine_diff_density_min -0.376
_refine_diff_density_rms 0.058
_refine_ls_abs_structure_details
;
 Flack x determined using 1118 quotients [(I+)-(I-)]/[(I+)+(I-)]
 (Parsons, Flack and Wagner, Acta Cryst. B69 (2013) 249-259).
;
_refine_ls_abs_structure_Flack 0.05(15)
_refine_ls_extinction_method none
_refine_ls_goodness_of_fit_ref 1.039
_refine_ls_hydrogen_treatment constr
_refine_ls_matrix_type full
_refine_ls_number_parameters 199
_refine_ls_number_reflns 2797
_refine_ls_number_restraints 0
_refine_ls_restrained_S_all 1.039
_refine_ls_R_factor_all 0.0422
_refine_ls_R_factor_gt 0.0412
_refine_ls_shift/su_max 0.000
_refine_ls_shift/su_mean 0.000
_refine_ls_structure_factor_coef Fsqd
_refine_ls_weighting_details 'w=1/[\s^2^(Fo^2^)+(0.0635P)^2^+0.4370P] where P=(Fo^2^+2Fc^2^)/3'
_refine_ls_weighting_scheme calc
_refine_ls_wR_factor_gt 0.1078
_refine_ls_wR_factor_ref 0.1089
_reflns_Friedel_coverage 0.723
_reflns_Friedel_fraction_full 0.995
_reflns_Friedel_fraction_max 0.985
_reflns_number_gt 2720
_reflns_number_total 2797
_reflns_threshold_expression 'I > 2\s(I)'
_cod_data_source_file jo8b02805_si_007.cif
_cod_data_source_block reu131
_cod_database_code 4035945
_shelx_shelxl_version_number 2018/3
_chemical_oxdiff_formula 'C17 H15 N3 O2'
_shelx_space_group_comment
;
The symmetry employed for this shelxl refinement is uniquely defined
by the following loop, which should always be used as a source of
symmetry information in preference to the above space-group names.
They are only intended as comments.
;
_reflns_odcompleteness_completeness 100.00
_reflns_odcompleteness_iscentric 1
_reflns_odcompleteness_theta 70.93
_olex2_refinement_description
;
1. Fixed Uiso
 At 1.2 times of:
  All C(H) groups, All C(H,H) groups, All N(H) groups
2.a Secondary CH2 refined with riding coordinates:
 C8(H8A,H8B), C10(H10A,H10B), C9(H9A,H9B)
2.b Aromatic/amide H refined with riding coordinates:
 N2(H2), N1(H1), C5(H5), C14(H14), C15(H15), C13(H13), C4(H4), C2(H2A), C3(H3)
;
_olex2_submission_special_instructions 'No special instructions were received'
_oxdiff_exptl_absorpt_empirical_details
;
Empirical correction (ABSPACK) includes:
- Absorption correction using spherical harmonics
- Frame scaling
;
_oxdiff_exptl_absorpt_empirical_full_max 1.746
_oxdiff_exptl_absorpt_empirical_full_min 0.449

loop_
_space_group_symop_operation_xyz
'x, y, z'
'-x+1/2, -y, z+1/2'
'-x, y+1/2, -z+1/2'
'x+1/2, -y+1/2, -z'

loop_
_atom_site_label
_atom_site_type_symbol
_atom_site_fract_x
_atom_site_fract_y
_atom_site_fract_z
_atom_site_U_iso_or_equiv
_atom_site_adp_type
_atom_site_occupancy
_atom_site_site_symmetry_order
_atom_site_calc_flag
_atom_site_refinement_flags_posn
O1 O 0.86817(18) 0.28651(14) 0.32819(12) 0.0141(4) Uani 1 1 d .
O2 O 0.61740(18) 0.17441(15) 0.53808(13) 0.0176(4) Uani 1 1 d .
N2 N 0.8555(2) 0.48732(17) 0.43270(14) 0.0146(4) Uani 1 1 d .
H2 H 0.940755 0.481322 0.407429 0.017 Uiso 1 1 calc R
N1 N 0.8388(2) 0.26165(17) 0.54474(15) 0.0132(4) Uani 1 1 d .
H1 H 0.924899 0.264256 0.520289 0.016 Uiso 1 1 calc R
C7 C 0.7428(3) 0.1877(2) 0.50610(17) 0.0129(5) Uani 1 1 d .
N3 N 0.5768(3) 0.7243(2) 0.4547(2) 0.0301(6) Uani 1 1 d .
C16 C 0.7388(3) 0.3491(2) 0.32344(17) 0.0132(5) Uani 1 1 d .
C1 C 0.8557(3) 0.1646(2) 0.33735(17) 0.0133(5) Uani 1 1 d .
C12 C 0.6059(3) 0.5212(2) 0.37125(18) 0.0167(5) Uani 1 1 d .
C5 C 0.7904(3) -0.0072(2) 0.42920(18) 0.0161(5) Uani 1 1 d .
H5 H 0.749789 -0.041772 0.484171 0.019 Uiso 1 1 calc R
C8 C 0.8050(3) 0.3389(2) 0.62699(18) 0.0169(5) Uani 1 1 d .
H8A H 0.893274 0.352285 0.664008 0.020 Uiso 1 1 calc R
H8B H 0.736279 0.299268 0.669313 0.020 Uiso 1 1 calc R
C10 C 0.8410(3) 0.5317(2) 0.53278(18) 0.0165(5) Uani 1 1 d .
H10A H 0.803338 0.611194 0.530404 0.020 Uiso 1 1 calc R
H10B H 0.936793 0.534889 0.562287 0.020 Uiso 1 1 calc R
C14 C 0.4973(3) 0.3805(2) 0.26078(19) 0.0190(5) Uani 1 1 d .
H14 H 0.419900 0.356022 0.222251 0.023 Uiso 1 1 calc R
C11 C 0.7353(3) 0.4550(2) 0.37821(17) 0.0140(5) Uani 1 1 d .
C6 C 0.7975(2) 0.1153(2) 0.42227(18) 0.0133(5) Uani 1 1 d .
C9 C 0.7412(3) 0.4574(2) 0.59740(16) 0.0158(5) Uani 1 1 d .
H9A H 0.718900 0.501655 0.655824 0.019 Uiso 1 1 calc R
H9B H 0.650502 0.444029 0.563106 0.019 Uiso 1 1 calc R
C15 C 0.6247(3) 0.3143(2) 0.26531(17) 0.0162(5) Uani 1 1 d .
H15 H 0.632697 0.245918 0.228723 0.019 Uiso 1 1 calc R
C13 C 0.4874(3) 0.4831(2) 0.31426(19) 0.0205(6) Uani 1 1 d .
H13 H 0.402260 0.527158 0.312590 0.025 Uiso 1 1 calc R
C4 C 0.8433(3) -0.0775(2) 0.3548(2) 0.0196(5) Uani 1 1 d .
H4 H 0.840939 -0.158793 0.361100 0.024 Uiso 1 1 calc R
C2 C 0.9059(3) 0.0949(2) 0.26167(19) 0.0182(5) Uani 1 1 d .
H2A H 0.943056 0.128976 0.205462 0.022 Uiso 1 1 calc R
C17 C 0.5912(3) 0.6334(2) 0.4195(2) 0.0207(6) Uani 1 1 d .
C3 C 0.8999(3) -0.0272(2) 0.27090(19) 0.0200(5) Uani 1 1 d .
H3 H 0.933863 -0.074715 0.220815 0.024 Uiso 1 1 calc R

loop_
_atom_site_aniso_label
_atom_site_aniso_U_11
_atom_site_aniso_U_22
_atom_site_aniso_U_33
_atom_site_aniso_U_23
_atom_site_aniso_U_13
_atom_site_aniso_U_12
O1 0.0102(8) 0.0125(8) 0.0195(8) 0.0008(6) 0.0007(7) -0.0013(7)
O2 0.0085(8) 0.0205(8) 0.0237(8) -0.0006(7) 0.0021(7) -0.0009(7)
N2 0.0089(10) 0.0162(9) 0.0185(9) -0.0008(8) 0.0003(8) -0.0013(8)
N1 0.0086(9) 0.0138(9) 0.0171(9) -0.0016(8) 0.0004(8) 0.0008(7)
C7 0.0086(10) 0.0128(11) 0.0174(10) 0.0040(8) -0.0018(9) 0.0011(9)
N3 0.0299(13) 0.0187(11) 0.0418(14) 0.0003(11) -0.0032(11) 0.0071(10)
C16 0.0115(11) 0.0128(11) 0.0152(10) 0.0052(9) 0.0015(9) -0.0015(9)
C1 0.0068(10) 0.0127(11) 0.0205(11) -0.0012(9) -0.0020(9) -0.0008(9)
C12 0.0154(12) 0.0147(11) 0.0200(11) 0.0056(10) -0.0004(10) -0.0008(10)
C5 0.0104(11) 0.0146(11) 0.0234(11) 0.0015(9) -0.0023(10) 0.0002(9)
C8 0.0187(12) 0.0163(12) 0.0157(11) -0.0026(10) -0.0014(9) 0.0006(10)
C10 0.0151(12) 0.0125(11) 0.0219(11) -0.0011(9) -0.0017(10) 0.0001(9)
C14 0.0153(12) 0.0185(12) 0.0231(12) 0.0062(10) -0.0061(10) -0.0073(10)
C11 0.0119(11) 0.0142(10) 0.0158(10) 0.0038(9) 0.0004(9) -0.0038(10)
C6 0.0060(10) 0.0143(11) 0.0196(11) -0.0012(9) -0.0007(9) -0.0001(8)
C9 0.0149(12) 0.0163(11) 0.0163(10) -0.0029(9) 0.0002(9) 0.0009(10)
C15 0.0185(12) 0.0140(10) 0.0162(11) 0.0025(8) -0.0026(9) -0.0050(9)
C13 0.0139(12) 0.0200(12) 0.0276(13) 0.0104(11) -0.0034(11) 0.0001(10)
C4 0.0137(11) 0.0126(11) 0.0325(14) -0.0037(10) -0.0045(10) 0.0017(9)
C2 0.0117(11) 0.0223(12) 0.0205(12) -0.0032(10) 0.0017(10) -0.0018(10)
C17 0.0158(12) 0.0193(13) 0.0272(13) 0.0063(11) -0.0019(11) 0.0027(10)
C3 0.0113(11) 0.0209(12) 0.0277(12) -0.0100(10) -0.0003(10) 0.0017(10)

loop_
_atom_type_symbol
_atom_type_description
_atom_type_scat_dispersion_real
_atom_type_scat_dispersion_imag
_atom_type_scat_source
C C 0.0181 0.0091 'International Tables Vol C Tables 4.2.6.8 and 6.1.1.4'
H H 0.0000 0.0000 'International Tables Vol C Tables 4.2.6.8 and 6.1.1.4'
N N 0.0311 0.0180 'International Tables Vol C Tables 4.2.6.8 and 6.1.1.4'
O O 0.0492 0.0322 'International Tables Vol C Tables 4.2.6.8 and 6.1.1.4'

loop_
_geom_angle_atom_site_label_1
_geom_angle_atom_site_label_2
_geom_angle_atom_site_label_3
_geom_angle
C16 O1 C1 116.35(18)
C11 N2 C10 121.7(2)
C7 N1 C8 123.2(2)
O2 C7 N1 123.4(2)
O2 C7 C6 120.9(2)
N1 C7 C6 115.6(2)
O1 C16 C11 115.5(2)
C15 C16 O1 122.1(2)
C15 C16 C11 122.3(2)
O1 C1 C6 120.3(2)
C2 C1 O1 118.3(2)
C2 C1 C6 121.4(2)
C11 C12 C17 121.3(2)
C13 C12 C11 121.6(2)
C13 C12 C17 117.0(2)
C4 C5 C6 120.6(2)
N1 C8 C9 114.00(19)
N2 C10 C9 113.97(19)
C13 C14 C15 119.3(2)
N2 C11 C16 119.6(2)
N2 C11 C12 124.5(2)
C12 C11 C16 115.9(2)
C1 C6 C7 123.1(2)
C5 C6 C7 118.6(2)
C5 C6 C1 118.3(2)
C8 C9 C10 114.4(2)
C16 C15 C14 120.6(2)
C14 C13 C12 120.3(2)
C5 C4 C3 120.3(2)
C1 C2 C3 119.3(2)
N3 C17 C12 177.4(3)
C4 C3 C2 120.1(2)

loop_
_geom_bond_atom_site_label_1
_geom_bond_atom_site_label_2
_geom_bond_distance
O1 C16 1.388(3)
O1 C1 1.399(3)
O2 C7 1.243(3)
N2 C10 1.472(3)
N2 C11 1.384(3)
N1 C7 1.331(3)
N1 C8 1.466(3)
C7 C6 1.504(3)
N3 C17 1.150(4)
C16 C11 1.422(3)
C16 C15 1.377(3)
C1 C6 1.402(3)
C1 C2 1.388(3)
C12 C11 1.412(3)
C12 C13 1.409(4)
C12 C17 1.446(4)
C5 C6 1.400(3)
C5 C4 1.387(4)
C8 C9 1.527(3)
C10 C9 1.532(3)
C14 C15 1.394(4)
C14 C13 1.384(4)
C4 C3 1.389(4)
C2 C3 1.397(4)
